data_4503078
loop_
_publ_author_name
'Zhang, Wen-Hua'
'Song, Ying-Lin'
'Zhang, Yong'
'Lang, Jian-Ping'

_publ_section_title
;
 Binuclear Cluster-to-Cluster-Based Supramolecular Compounds: Design,
 Assembly, and Enhanced Third-Order Nonlinear Optical Performances of
 {[Et4N]2[MoOS3Cu2(\m-CN)]2&#x00B7;2aniline}nand
 {[Et4N]4[MoOS3Cu3CN(\m&#x2032;-CN)]2(\m-CN)2}n
;
_journal_issue 1
_journal_name_full 'Crystal Growth &amp; Design'
_journal_page_first 253
_journal_paper_doi 10.1021/cg070235n
_journal_volume 8
_journal_year 2008
_chemical_formula_moiety 'C Cu2 Mo N O S3, C8 H20 N, C6 H7 N'
_chemical_formula_sum 'C15 H27 Cu2 Mo N3 O S3'
_chemical_formula_weight 584.60
_chemical_name_systematic
; 
 ? 
;
_space_group_IT_number 14
_symmetry_cell_setting monoclinic
_symmetry_space_group_name_Hall '-P 2ybc'
_symmetry_space_group_name_H-M 'P 1 21/c 1'
_atom_sites_solution_hydrogens geom
_atom_sites_solution_primary direct
_atom_sites_solution_secondary difmap
_cell_angle_alpha 90.00
_cell_angle_beta 115.88(3)
_cell_angle_gamma 90.00
_cell_formula_units_Z 4
_cell_length_a 12.908(3)
_cell_length_b 16.105(3)
_cell_length_c 11.332(2)
_cell_measurement_reflns_used 6972
_cell_measurement_temperature 193(2)
_cell_measurement_theta_max 27.5
_cell_measurement_theta_min 3.1
_cell_volume 2119.5(9)
_computing_cell_refinement CrystalClear
_computing_data_collection CrystalClear
_computing_data_reduction CrystalStructure
_computing_molecular_graphics 'shelxl-97 (Sheldrick, 1997)'
_computing_publication_material 'shelxl-97 (Sheldrick, 1997)'
_computing_structure_refinement 'SHELXL-97 (Sheldrick, 1997)'
_computing_structure_solution 'SHELXS-97 (Sheldrick, 1990)'
_diffrn_ambient_temperature 193(2)
_diffrn_measured_fraction_theta_full 0.999
_diffrn_measured_fraction_theta_max 0.999
_diffrn_measurement_device_type 'Rigaku Mercury'
_diffrn_measurement_method \w
_diffrn_radiation_monochromator graphite
_diffrn_radiation_source 'fine-focus sealed tube'
_diffrn_radiation_type MoK\a
_diffrn_radiation_wavelength 0.71073
_diffrn_reflns_av_R_equivalents 0.0496
_diffrn_reflns_av_sigmaI/netI 0.0421
_diffrn_reflns_limit_h_max 16
_diffrn_reflns_limit_h_min -15
_diffrn_reflns_limit_k_max 20
_diffrn_reflns_limit_k_min -16
_diffrn_reflns_limit_l_max 14
_diffrn_reflns_limit_l_min -14
_diffrn_reflns_number 23654
_diffrn_reflns_theta_full 27.48
_diffrn_reflns_theta_max 27.48
_diffrn_reflns_theta_min 3.08
_diffrn_standards_decay_% 0
_diffrn_standards_interval_count 0
_diffrn_standards_interval_time 0
_diffrn_standards_number 0
_exptl_absorpt_coefficient_mu 2.876
_exptl_absorpt_correction_T_max 0.7819
_exptl_absorpt_correction_T_min 0.6890
_exptl_absorpt_correction_type multi-scan
_exptl_absorpt_process_details 'Jacobson, R. (1998) Private communication.'
_exptl_crystal_colour black
_exptl_crystal_density_diffrn 1.832
_exptl_crystal_density_method 'not measured'
_exptl_crystal_description block
_exptl_crystal_F_000 1176
_exptl_crystal_size_max 0.14
_exptl_crystal_size_mid 0.13
_exptl_crystal_size_min 0.09
_refine_diff_density_max 0.859
_refine_diff_density_min -0.672
_refine_diff_density_rms 0.121
_refine_ls_extinction_method none
_refine_ls_goodness_of_fit_ref 1.165
_refine_ls_hydrogen_treatment mixed
_refine_ls_matrix_type full
_refine_ls_number_parameters 238
_refine_ls_number_reflns 4854
_refine_ls_number_restraints 2
_refine_ls_restrained_S_all 1.165
_refine_ls_R_factor_all 0.0726
_refine_ls_R_factor_gt 0.0515
_refine_ls_shift/su_max 0.001
_refine_ls_shift/su_mean 0.000
_refine_ls_structure_factor_coef Fsqd
_refine_ls_weighting_details 'calc w=1/[\s^2^(Fo^2^)+(0.0171P)^2^+5.1859P] where P=(Fo^2^+2Fc^2^)/3'
_refine_ls_weighting_scheme calc
_refine_ls_wR_factor_gt 0.0797
_refine_ls_wR_factor_ref 0.0861
_reflns_number_gt 3795
_reflns_number_total 4854
_reflns_threshold_expression >2sigma(I)
_cod_data_source_file cg070235n-file003.cif
_cod_data_source_block tmp
_cod_original_sg_symbol_H-M 'P 21/c'
_cod_database_code 4503078

loop_
_symmetry_equiv_pos_as_xyz
'x, y, z'
'-x, y+1/2, -z+1/2'
'-x, -y, -z'
'x, -y-1/2, z-1/2'

loop_
_atom_site_label
_atom_site_type_symbol
_atom_site_fract_x
_atom_site_fract_y
_atom_site_fract_z
_atom_site_U_iso_or_equiv
_atom_site_adp_type
_atom_site_occupancy
_atom_site_symmetry_multiplicity
_atom_site_calc_flag
_atom_site_refinement_flags
Mo1 Mo 0.18377(3) 0.49670(2) 0.67755(3) 0.01835(10) Uani 1 1 d .
Cu1 Cu 0.03591(5) 0.62372(3) 0.64016(6) 0.02605(15) Uani 1 1 d .
Cu2 Cu 0.01893(5) 0.38234(3) 0.64572(6) 0.02529(15) Uani 1 1 d .
S1 S 0.16731(10) 0.60746(7) 0.55498(12) 0.0233(2) Uani 1 1 d .
S2 S 0.05170(9) 0.50506(7) 0.75765(10) 0.0216(2) Uani 1 1 d .
S3 S 0.15380(10) 0.37882(7) 0.56279(11) 0.0217(2) Uani 1 1 d .
O1 O 0.3194(3) 0.4944(2) 0.8054(3) 0.0335(8) Uani 1 1 d .
N1 N 0.0207(3) 0.7266(3) 0.7211(4) 0.0300(9) Uani 1 1 d .
N2 N -0.2885(3) 0.6103(2) 0.8179(4) 0.0223(8) Uani 1 1 d .
N3 N 0.4644(5) 0.6057(4) 1.0358(6) 0.0525(13) Uani 1 1 d D
C1 C 0.0084(4) 0.7849(2) 0.7718(4) 0.0176(9) Uani 1 1 d .
C2 C -0.3865(4) 0.6624(3) 0.7233(5) 0.0322(12) Uani 1 1 d .
H2A H -0.3784 0.6676 0.6406 0.039 Uiso 1 1 calc R
H2B H -0.3800 0.7188 0.7606 0.039 Uiso 1 1 calc R
C3 C -0.5067(5) 0.6284(4) 0.6910(6) 0.0486(16) Uani 1 1 d .
H3A H -0.5163 0.6237 0.7718 0.073 Uiso 1 1 calc R
H3B H -0.5155 0.5735 0.6504 0.073 Uiso 1 1 calc R
H3C H -0.5651 0.6661 0.6301 0.073 Uiso 1 1 calc R
C4 C -0.2919(5) 0.5238(3) 0.7649(5) 0.0324(12) Uani 1 1 d .
H4A H -0.3607 0.4950 0.7619 0.039 Uiso 1 1 calc R
H4B H -0.2234 0.4931 0.8273 0.039 Uiso 1 1 calc R
C5 C -0.2946(5) 0.5185(4) 0.6295(5) 0.0461(15) Uani 1 1 d .
H5A H -0.2292 0.5492 0.6294 0.069 Uiso 1 1 calc R
H5B H -0.3666 0.5428 0.5646 0.069 Uiso 1 1 calc R
H5C H -0.2900 0.4603 0.6075 0.069 Uiso 1 1 calc R
C6 C -0.2943(4) 0.6011(3) 0.9477(4) 0.0268(10) Uani 1 1 d .
H6A H -0.2289 0.5661 1.0062 0.032 Uiso 1 1 calc R
H6B H -0.3661 0.5712 0.9324 0.032 Uiso 1 1 calc R
C7 C -0.2912(4) 0.6818(3) 1.0180(5) 0.0340(12) Uani 1 1 d .
H7A H -0.3596 0.7149 0.9649 0.051 Uiso 1 1 calc R
H7B H -0.2218 0.7130 1.0313 0.051 Uiso 1 1 calc R
H7C H -0.2904 0.6697 1.1032 0.051 Uiso 1 1 calc R
C8 C -0.1783(4) 0.6548(3) 0.8367(5) 0.0274(10) Uani 1 1 d .
H8A H -0.1732 0.6547 0.7520 0.033 Uiso 1 1 calc R
H8B H -0.1836 0.7134 0.8599 0.033 Uiso 1 1 calc R
C9 C -0.0688(4) 0.6181(4) 0.9403(5) 0.0362(12) Uani 1 1 d .
H9A H -0.0655 0.5588 0.9227 0.054 Uiso 1 1 calc R
H9B H -0.0676 0.6252 1.0268 0.054 Uiso 1 1 calc R
H9C H -0.0023 0.6464 0.9386 0.054 Uiso 1 1 calc R
C10 C 0.4171(5) 0.6346(3) 1.1136(6) 0.0363(12) Uani 1 1 d .
C11 C 0.3014(5) 0.6579(3) 1.0611(6) 0.0419(14) Uani 1 1 d .
H11 H 0.2540 0.6524 0.9697 0.050 Uiso 1 1 calc R
C12 C 0.2562(5) 0.6887(3) 1.1411(7) 0.0477(15) Uani 1 1 d .
H12 H 0.1773 0.7041 1.1036 0.057 Uiso 1 1 calc R
C13 C 0.3213(6) 0.6982(4) 1.2741(7) 0.0548(17) Uani 1 1 d .
H13 H 0.2886 0.7195 1.3285 0.066 Uiso 1 1 calc R
C14 C 0.4355(5) 0.6756(4) 1.3254(6) 0.0468(15) Uani 1 1 d .
H14 H 0.4823 0.6821 1.4168 0.056 Uiso 1 1 calc R
C15 C 0.4839(5) 0.6439(3) 1.2485(6) 0.0410(14) Uani 1 1 d .
H15 H 0.5628 0.6283 1.2870 0.049 Uiso 1 1 calc R
H16 H 0.526(4) 0.573(4) 1.073(7) 0.09(3) Uiso 1 1 d D
H17 H 0.416(5) 0.584(5) 0.960(4) 0.09(3) Uiso 1 1 d D

loop_
_atom_site_aniso_label
_atom_site_aniso_U_11
_atom_site_aniso_U_22
_atom_site_aniso_U_33
_atom_site_aniso_U_23
_atom_site_aniso_U_13
_atom_site_aniso_U_12
Mo1 0.02085(18) 0.01599(18) 0.01694(18) -0.00045(16) 0.00707(14) 0.00083(16)
Cu1 0.0394(3) 0.0153(3) 0.0295(4) -0.0003(2) 0.0207(3) 0.0033(2)
Cu2 0.0364(3) 0.0160(3) 0.0278(3) 0.0023(2) 0.0181(3) -0.0018(2)
S1 0.0269(6) 0.0196(6) 0.0257(6) 0.0029(5) 0.0135(5) -0.0011(5)
S2 0.0318(6) 0.0187(5) 0.0181(5) 0.0008(5) 0.0145(5) 0.0020(5)
S3 0.0280(6) 0.0156(5) 0.0244(6) -0.0012(4) 0.0139(5) 0.0026(5)
O1 0.0255(16) 0.0365(19) 0.0263(17) -0.0027(17) 0.0000(14) 0.0041(16)
N1 0.032(2) 0.030(2) 0.027(2) 0.0063(18) 0.012(2) 0.0022(18)
N2 0.029(2) 0.0193(19) 0.019(2) 0.0030(15) 0.0113(17) 0.0002(16)
N3 0.046(3) 0.059(4) 0.047(4) -0.001(3) 0.015(3) 0.000(3)
C1 0.025(2) 0.0108(19) 0.021(2) -0.0016(17) 0.013(2) 0.0049(17)
C2 0.029(3) 0.037(3) 0.028(3) 0.006(2) 0.010(2) 0.005(2)
C3 0.030(3) 0.072(4) 0.038(4) -0.003(3) 0.009(3) -0.002(3)
C4 0.046(3) 0.021(2) 0.035(3) -0.008(2) 0.022(3) -0.011(2)
C5 0.065(4) 0.045(4) 0.044(3) -0.015(3) 0.038(3) -0.015(3)
C6 0.033(3) 0.028(2) 0.022(2) 0.004(2) 0.014(2) 0.001(2)
C7 0.039(3) 0.036(3) 0.028(3) -0.006(2) 0.015(2) 0.001(2)
C8 0.031(2) 0.026(2) 0.024(3) -0.004(2) 0.011(2) -0.009(2)
C9 0.029(3) 0.058(4) 0.024(3) -0.001(2) 0.014(2) -0.003(3)
C10 0.037(3) 0.027(3) 0.048(4) 0.004(2) 0.021(3) -0.007(2)
C11 0.031(3) 0.030(3) 0.049(4) 0.007(3) 0.003(3) -0.004(2)
C12 0.042(3) 0.028(3) 0.065(5) 0.001(3) 0.016(3) 0.003(3)
C13 0.055(4) 0.039(3) 0.062(5) -0.002(3) 0.018(4) -0.005(3)
C14 0.045(3) 0.042(3) 0.036(3) -0.005(3) 0.002(3) -0.014(3)
C15 0.030(3) 0.034(3) 0.041(3) 0.011(3) -0.001(3) -0.006(2)

loop_
_atom_type_symbol
_atom_type_description
_atom_type_scat_dispersion_real
_atom_type_scat_dispersion_imag
_atom_type_scat_source
C C 0.0033 0.0016 'International Tables Vol C Tables 4.2.6.8 and 6.1.1.4'
H H 0.0000 0.0000 'International Tables Vol C Tables 4.2.6.8 and 6.1.1.4'
N N 0.0061 0.0033 'International Tables Vol C Tables 4.2.6.8 and 6.1.1.4'
O O 0.0106 0.0060 'International Tables Vol C Tables 4.2.6.8 and 6.1.1.4'
S S 0.1246 0.1234 'International Tables Vol C Tables 4.2.6.8 and 6.1.1.4'
Cu Cu 0.3201 1.2651 'International Tables Vol C Tables 4.2.6.8 and 6.1.1.4'
Mo Mo -1.6832 0.6857 'International Tables Vol C Tables 4.2.6.8 and 6.1.1.4'

loop_
_geom_angle_atom_site_label_1
_geom_angle_atom_site_label_2
_geom_angle_atom_site_label_3
_geom_angle
_geom_angle_site_symmetry_1
_geom_angle_site_symmetry_3
O1 Mo1 S1 109.26(13) . .
O1 Mo1 S3 109.01(12) . .
S1 Mo1 S3 111.97(5) . .
O1 Mo1 S2 109.44(12) . .
S1 Mo1 S2 108.77(4) . .
S3 Mo1 S2 108.36(4) . .
O1 Mo1 Cu1 122.60(12) . .
S1 Mo1 Cu1 54.81(4) . .
S3 Mo1 Cu1 128.33(4) . .
S2 Mo1 Cu1 54.01(3) . .
O1 Mo1 Cu2 123.25(12) . .
S1 Mo1 Cu2 127.45(4) . .
S3 Mo1 Cu2 54.61(3) . .
S2 Mo1 Cu2 53.76(3) . .
Cu1 Mo1 Cu2 91.94(3) . .
N1 Cu1 S2 116.04(12) . .
N1 Cu1 S1 122.61(12) . .
S2 Cu1 S1 104.72(5) . .
N1 Cu1 S3 100.72(13) . 3_566
S2 Cu1 S3 108.75(5) . 3_566
S1 Cu1 S3 102.43(5) . 3_566
N1 Cu1 Mo1 141.34(13) . .
S2 Cu1 Mo1 53.03(3) . .
S1 Cu1 Mo1 51.74(3) . .
S3 Cu1 Mo1 117.93(4) 3_566 .
N1 Cu1 Cu2 120.81(12) . 3_566
S2 Cu1 Cu2 121.36(4) . 3_566
S1 Cu1 Cu2 54.11(4) . 3_566
S3 Cu1 Cu2 48.53(4) 3_566 3_566
Mo1 Cu1 Cu2 87.84(3) . 3_566
C1 Cu2 S2 117.46(13) 2_546 .
C1 Cu2 S3 120.32(13) 2_546 .
S2 Cu2 S3 104.89(4) . .
C1 Cu2 S1 100.81(14) 2_546 3_566
S2 Cu2 S1 108.71(5) . 3_566
S3 Cu2 S1 103.20(5) . 3_566
C1 Cu2 Mo1 141.51(13) 2_546 .
S2 Cu2 Mo1 52.82(3) . .
S3 Cu2 Mo1 52.08(3) . .
S1 Cu2 Mo1 117.67(4) 3_566 .
C1 Cu2 Cu1 119.22(13) 2_546 3_566
S2 Cu2 Cu1 121.77(4) . 3_566
S3 Cu2 Cu1 54.90(4) . 3_566
S1 Cu2 Cu1 48.51(4) 3_566 3_566
Mo1 Cu2 Cu1 88.13(3) . 3_566
Mo1 S1 Cu1 73.45(4) . .
Mo1 S1 Cu2 114.59(5) . 3_566
Cu1 S1 Cu2 77.38(4) . 3_566
Mo1 S2 Cu2 73.42(4) . .
Mo1 S2 Cu1 72.95(4) . .
Cu2 S2 Cu1 116.84(5) . .
Mo1 S3 Cu2 73.31(4) . .
Mo1 S3 Cu1 113.35(5) . 3_566
Cu2 S3 Cu1 76.57(4) . 3_566
C1 N1 Cu1 176.3(4) . .
C2 N2 C4 111.2(4) . .
C2 N2 C6 111.4(3) . .
C4 N2 C6 107.0(3) . .
C2 N2 C8 106.2(3) . .
C4 N2 C8 110.6(3) . .
C6 N2 C8 110.5(4) . .
C10 N3 H16 117(5) . .
C10 N3 H17 116(5) . .
H16 N3 H17 110(7) . .
N1 C1 Cu2 177.6(4) . 2_556
N2 C2 C3 114.7(4) . .
N2 C2 H2A 108.6 . .
C3 C2 H2A 108.6 . .
N2 C2 H2B 108.6 . .
C3 C2 H2B 108.6 . .
H2A C2 H2B 107.6 . .
C2 C3 H3A 109.5 . .
C2 C3 H3B 109.5 . .
H3A C3 H3B 109.5 . .
C2 C3 H3C 109.5 . .
H3A C3 H3C 109.5 . .
H3B C3 H3C 109.5 . .
N2 C4 C5 115.9(4) . .
N2 C4 H4A 108.3 . .
C5 C4 H4A 108.3 . .
N2 C4 H4B 108.3 . .
C5 C4 H4B 108.3 . .
H4A C4 H4B 107.4 . .
C4 C5 H5A 109.5 . .
C4 C5 H5B 109.5 . .
H5A C5 H5B 109.5 . .
C4 C5 H5C 109.5 . .
H5A C5 H5C 109.5 . .
H5B C5 H5C 109.5 . .
N2 C6 C7 115.2(4) . .
N2 C6 H6A 108.5 . .
C7 C6 H6A 108.5 . .
N2 C6 H6B 108.5 . .
C7 C6 H6B 108.5 . .
H6A C6 H6B 107.5 . .
C6 C7 H7A 109.5 . .
C6 C7 H7B 109.5 . .
H7A C7 H7B 109.5 . .
C6 C7 H7C 109.5 . .
H7A C7 H7C 109.5 . .
H7B C7 H7C 109.5 . .
C9 C8 N2 115.1(4) . .
C9 C8 H8A 108.5 . .
N2 C8 H8A 108.5 . .
C9 C8 H8B 108.5 . .
N2 C8 H8B 108.5 . .
H8A C8 H8B 107.5 . .
C8 C9 H9A 109.5 . .
C8 C9 H9B 109.5 . .
H9A C9 H9B 109.5 . .
C8 C9 H9C 109.5 . .
H9A C9 H9C 109.5 . .
H9B C9 H9C 109.5 . .
N3 C10 C11 121.1(6) . .
N3 C10 C15 120.7(5) . .
C11 C10 C15 118.2(5) . .
C12 C11 C10 120.1(6) . .
C12 C11 H11 119.9 . .
C10 C11 H11 119.9 . .
C11 C12 C13 122.2(6) . .
C11 C12 H12 118.9 . .
C13 C12 H12 118.9 . .
C12 C13 C14 117.5(6) . .
C12 C13 H13 121.3 . .
C14 C13 H13 121.3 . .
C15 C14 C13 122.0(6) . .
C15 C14 H14 119.0 . .
C13 C14 H14 119.0 . .
C14 C15 C10 120.0(5) . .
C14 C15 H15 120.0 . .
C10 C15 H15 120.0 . .

loop_
_geom_bond_atom_site_label_1
_geom_bond_atom_site_label_2
_geom_bond_distance
_geom_bond_site_symmetry_2
Mo1 O1 1.718(3) .
Mo1 S1 2.2133(12) .
Mo1 S3 2.2373(12) .
Mo1 S2 2.2580(12) .
Mo1 Cu1 2.7020(8) .
Mo1 Cu2 2.7165(8) .
Cu1 N1 1.945(4) .
Cu1 S2 2.2867(13) .
Cu1 S1 2.3036(13) .
Cu1 S3 2.5241(18) 3_566
Cu1 Cu2 3.0008(11) 3_566
Cu2 C1 1.936(4) 2_546
Cu2 S2 2.2860(13) .
Cu2 S3 2.3119(13) .
Cu2 S1 2.4911(17) 3_566
Cu2 Cu1 3.0008(11) 3_566
S1 Cu2 2.4911(17) 3_566
S3 Cu1 2.5241(17) 3_566
N1 C1 1.147(5) .
N2 C2 1.507(6) .
N2 C4 1.511(6) .
N2 C6 1.512(5) .
N2 C8 1.523(6) .
N3 C10 1.355(8) .
N3 H16 0.89(7) .
N3 H17 0.88(5) .
C1 Cu2 1.936(4) 2_556
C2 C3 1.531(7) .
C2 H2A 0.9900 .
C2 H2B 0.9900 .
C3 H3A 0.9800 .
C3 H3B 0.9800 .
C3 H3C 0.9800 .
C4 C5 1.520(7) .
C4 H4A 0.9900 .
C4 H4B 0.9900 .
C5 H5A 0.9800 .
C5 H5B 0.9800 .
C5 H5C 0.9800 .
C6 C7 1.516(6) .
C6 H6A 0.9900 .
C6 H6B 0.9900 .
C7 H7A 0.9800 .
C7 H7B 0.9800 .
C7 H7C 0.9800 .
C8 C9 1.510(7) .
C8 H8A 0.9900 .
C8 H8B 0.9900 .
C9 H9A 0.9800 .
C9 H9B 0.9800 .
C9 H9C 0.9800 .
C10 C11 1.397(7) .
C10 C15 1.397(8) .
C11 C12 1.366(8) .
C11 H11 0.9500 .
C12 C13 1.377(9) .
C12 H12 0.9500 .
C13 C14 1.377(8) .
C13 H13 0.9500 .
C14 C15 1.373(8) .
C14 H14 0.9500 .
C15 H15 0.9500 .

loop_
_geom_hbond_atom_site_label_D
_geom_hbond_atom_site_label_H
_geom_hbond_atom_site_label_A
_geom_hbond_distance_DH
_geom_hbond_distance_HA
_geom_hbond_distance_DA
_geom_hbond_angle_DHA
_geom_hbond_site_symmetry_A
N3 H17 O1 0.88(5) 2.19(3) 3.044(7) 162(7) .
N3 H16 O1 0.89(7) 2.16(7) 3.040(7) 171(7) 3_667
